data_4320973
loop_
_publ_author_name
'Dirk Pfeiffer'
'Mary Jane Heeg'
'Charles H. Winter'

_publ_section_title
;
 Synthesis and Characterization of Calcium Complexes Containing
 \h2-Pyrazolato Ligands
;
_journal_name_full 'Inorganic Chemistry'
_journal_page_first 2377
_journal_page_last 2384
_journal_paper_doi 10.1021/ic991049c
_journal_volume 39
_journal_year 2000
_chemical_formula_sum 'C31 H61 Ca N7'
_chemical_formula_weight 571.95
_chemical_name_systematic
;
  ?
;
_space_group_IT_number 14
_symmetry_cell_setting monoclinic
_symmetry_space_group_name_Hall '-P 2ybc'
_symmetry_space_group_name_H-M 'P 1 21/c 1'
_atom_sites_solution_hydrogens geom
_atom_sites_solution_primary direct
_atom_sites_solution_secondary difmap
_audit_creation_method SHELXL
_cell_angle_alpha 90.00
_cell_angle_beta 98.8850(10)
_cell_angle_gamma 90.00
_cell_formula_units_Z 4
_cell_length_a 10.5291(3)
_cell_length_b 19.0050(4)
_cell_length_c 18.0605(4)
_cell_measurement_reflns_used 6720
_cell_measurement_temperature 295(2)
_cell_volume 3570.64(15)
_computing_cell_refinement 'Bruker SAINT'
_computing_data_collection 'Bruker SMART'
_computing_data_reduction 'Bruker SAINT'
_computing_molecular_graphics SHELXTL-Plus
_computing_publication_material SHELXL-93
_computing_structure_refinement 'SHELXL-93 (Sheldrick, 1993)'
_computing_structure_solution 'SHELXS-86 (Sheldrick, 1990)'
_diffrn_ambient_temperature 295(2)
_diffrn_measurement_device 'Bruker P4/CCD'
_diffrn_measurement_method 'SMART CCD'
_diffrn_radiation_monochromator graphite
_diffrn_radiation_source 'fine-focus sealed tube'
_diffrn_radiation_type MoK\a
_diffrn_radiation_wavelength 0.71073
_diffrn_reflns_av_R_equivalents 0.053
_diffrn_reflns_av_sigmaI/netI 0.0775
_diffrn_reflns_limit_h_max 13
_diffrn_reflns_limit_h_min -13
_diffrn_reflns_limit_k_max 24
_diffrn_reflns_limit_k_min 0
_diffrn_reflns_limit_l_max 23
_diffrn_reflns_limit_l_min 0
_diffrn_reflns_number 20408
_diffrn_reflns_theta_max 28.33
_diffrn_reflns_theta_min 1.57
_exptl_absorpt_coefficient_mu 0.204
_exptl_absorpt_correction_type multi-scan
_exptl_crystal_colour colorless
_exptl_crystal_density_diffrn 1.064
_exptl_crystal_description rectangular
_exptl_crystal_F_000 1264
_exptl_crystal_size_max 0.50
_exptl_crystal_size_mid 0.40
_exptl_crystal_size_min 0.32
_refine_diff_density_max 0.359
_refine_diff_density_min -0.287
_refine_diff_density_rms 0.052
_refine_ls_extinction_coef 0.0036(8)
_refine_ls_extinction_expression Fc^*^=kFc[1+0.001xFc^2^\l^3^/sin(2\q)]^-1/4^
_refine_ls_extinction_method SHELXL
_refine_ls_goodness_of_fit_all 0.931
_refine_ls_goodness_of_fit_obs 1.103
_refine_ls_matrix_type full
_refine_ls_number_parameters 370
_refine_ls_number_reflns 7550
_refine_ls_number_restraints 0
_refine_ls_restrained_S_all 0.943
_refine_ls_restrained_S_obs 1.103
_refine_ls_R_factor_all 0.1185
_refine_ls_R_factor_obs 0.0584
_refine_ls_shift/esd_max 0.035
_refine_ls_shift/esd_mean 0.001
_refine_ls_structure_factor_coef Fsqd
_refine_ls_weighting_details 'w=1/[\s^2^(Fo^2^)+(0.0989P)^2^+0.0000P] where P=(Fo^2^+2Fc^2^)/3'
_refine_ls_weighting_scheme calc
_refine_ls_wR_factor_all 0.1762
_refine_ls_wR_factor_obs 0.1503
_reflns_number_observed 4133
_reflns_number_total 7552
_reflns_observed_criterion >2sigma(I)
_cod_data_source_file ic991049c_3.cif
_cod_data_source_block mdta(4)
_cod_depositor_comments
;
The following automatic conversions were performed:

'_exptl_absorpt_correction_type' value 'Multi-scan' changed to
'multi-scan' according to the built-in table from CIF Core dictionary
named 'cif_core.dic' version 2.4.1 from 2010-06-29.

Automatic conversion script
Id: cif_fix_values 1646 2011-03-28 12:23:43Z adriana 

The following automatic conversions were performed:

'_refine_ls_weighting_scheme' value 'calc
w=1/[\s^2^(Fo^2^)+(0.0989P)^2^+0.0000P] where P=(Fo^2^+2Fc^2^)/3' was
changed to 'calc'. New tag '_refine_ls_weighting_details' was
created. The value of the new tag was set to
'w=1/[\s^2^(Fo^2^)+(0.0989P)^2^+0.0000P] where P=(Fo^2^+2Fc^2^)/3'.

Automatic conversion script
Id: cif_fix_values 3143 2015-03-26 13:38:13Z robertas 
;
_cod_database_code 4320973

loop_
_symmetry_equiv_pos_as_xyz
'x, y, z'
'-x, y+1/2, -z+1/2'
'-x, -y, -z'
'x, -y-1/2, z-1/2'

loop_
_atom_site_aniso_label
_atom_site_aniso_U_11
_atom_site_aniso_U_22
_atom_site_aniso_U_33
_atom_site_aniso_U_23
_atom_site_aniso_U_13
_atom_site_aniso_U_12
Ca1 0.0364(3) 0.0535(3) 0.0451(3) 0.0044(2) 0.0053(2) -0.0077(2)
N1 0.0437(12) 0.0463(11) 0.0450(11) -0.0059(9) 0.0034(10) -0.0039(10)
N2 0.0430(13) 0.0505(12) 0.0454(11) -0.0078(10) 0.0013(10) -0.0027(10)
C1 0.046(2) 0.0514(15) 0.0434(13) -0.0057(11) 0.0042(12) -0.0113(13)
C2 0.040(2) 0.069(2) 0.053(2) -0.0086(13) -0.0061(13) 0.0005(14)
C3 0.0400(15) 0.053(2) 0.0466(14) -0.0038(11) 0.0036(12) -0.0012(12)
C4 0.055(2) 0.059(2) 0.0483(15) -0.0143(12) 0.0060(14) -0.0105(14)
C5 0.075(2) 0.096(2) 0.066(2) -0.028(2) -0.009(2) -0.012(2)
C6 0.080(2) 0.077(2) 0.063(2) -0.020(2) 0.014(2) -0.006(2)
C7 0.126(3) 0.062(2) 0.069(2) -0.014(2) 0.017(2) -0.024(2)
C8 0.054(2) 0.063(2) 0.059(2) -0.0128(14) -0.0018(15) 0.0078(14)
C9 0.085(3) 0.109(4) 0.423(11) -0.144(5) 0.046(5) -0.006(3)
C10 0.447(13) 0.159(5) 0.110(4) 0.031(3) 0.127(6) 0.181(7)
C11 0.107(3) 0.127(4) 0.160(4) -0.060(3) -0.036(3) 0.054(3)
N3 0.0327(12) 0.0654(14) 0.0617(13) 0.0141(11) 0.0108(11) -0.0008(10)
N4 0.0298(11) 0.0637(14) 0.0604(13) 0.0112(11) 0.0071(10) 0.0000(10)
C12 0.0357(14) 0.0450(13) 0.0506(14) 0.0010(11) 0.0076(12) 0.0002(11)
C13 0.0380(14) 0.0454(13) 0.0479(13) 0.0095(11) 0.0085(12) -0.0002(11)
C14 0.0322(13) 0.0439(13) 0.0446(13) 0.0011(11) 0.0106(11) -0.0028(11)
C15 0.0340(14) 0.055(2) 0.065(2) 0.0021(13) 0.0054(13) 0.0051(12)
C16 0.039(2) 0.071(2) 0.092(2) -0.005(2) 0.002(2) 0.0006(14)
C17 0.051(2) 0.072(2) 0.102(2) -0.010(2) 0.010(2) 0.013(2)
C18 0.050(2) 0.098(2) 0.087(2) 0.032(2) -0.003(2) 0.018(2)
C19 0.0324(13) 0.0497(14) 0.060(2) 0.0051(12) 0.0107(12) -0.0008(11)
C20 0.047(2) 0.131(3) 0.134(3) 0.055(3) 0.038(2) 0.005(2)
C21 0.058(2) 0.074(2) 0.190(4) -0.001(3) 0.046(3) 0.011(2)
C22 0.041(2) 0.188(4) 0.096(3) -0.033(3) -0.001(2) -0.020(2)
C23 0.099(3) 0.125(3) 0.079(2) -0.020(2) 0.011(2) -0.001(3)
C24 0.076(3) 0.092(3) 0.126(3) -0.020(2) -0.025(2) -0.005(2)
N5 0.055(2) 0.0643(14) 0.0629(14) 0.0003(12) -0.0062(13) -0.0104(12)
C25 0.082(2) 0.069(2) 0.101(3) 0.008(2) 0.006(2) -0.014(2)
C26 0.089(3) 0.069(2) 0.115(3) 0.011(2) 0.039(2) -0.025(2)
N6 0.063(2) 0.077(2) 0.0644(15) 0.0175(13) 0.0188(14) -0.0145(13)
C27 0.090(3) 0.118(3) 0.081(2) 0.049(2) 0.009(2) -0.011(2)
C28 0.086(3) 0.103(3) 0.072(2) 0.011(2) 0.033(2) -0.023(2)
C29 0.091(3) 0.115(3) 0.063(2) -0.001(2) 0.032(2) -0.010(2)
N7 0.059(2) 0.080(2) 0.0629(15) -0.0003(13) 0.0137(13) -0.0047(14)
C30 0.071(3) 0.140(3) 0.092(3) 0.005(2) 0.015(2) 0.012(2)
C31 0.118(3) 0.084(3) 0.113(3) -0.018(2) 0.017(3) -0.002(2)

loop_
_atom_site_label
_atom_site_type_symbol
_atom_site_fract_x
_atom_site_fract_y
_atom_site_fract_z
_atom_site_U_iso_or_equiv
_atom_site_thermal_displace_type
_atom_site_occupancy
_atom_site_calc_flag
_atom_site_refinement_flags
_atom_site_disorder_group
Ca1 Ca 0.18534(5) 0.21121(3) 0.06977(3) 0.0451(2) Uani 1 d . .
N1 N -0.0115(2) 0.20976(10) -0.01220(11) 0.0454(5) Uani 1 d . .
N2 N -0.0211(2) 0.26871(10) 0.03214(11) 0.0469(5) Uani 1 d . .
C1 C -0.1185(3) 0.20632(13) -0.06311(13) 0.0473(6) Uani 1 d . .
C2 C -0.1976(3) 0.26198(15) -0.05288(14) 0.0555(7) Uani 1 d . .
H2 H -0.2776(3) 0.27190(15) -0.08055(14) 0.067 Uiso 1 calc R .
C3 C -0.1340(2) 0.30035(13) 0.00704(13) 0.0469(6) Uani 1 d . .
C4 C -0.1422(3) 0.14689(14) -0.11968(14) 0.0543(7) Uani 1 d . .
C5 C -0.2660(3) 0.1606(2) -0.1738(2) 0.0808(10) Uani 1 d . .
H5A H -0.2776(10) 0.1245(6) -0.2114(7) 0.097 Uiso 1 calc R .
H5B H -0.2607(8) 0.2056(5) -0.1973(8) 0.097 Uiso 1 calc R .
H5C H -0.3377(4) 0.1604(10) -0.1467(3) 0.097 Uiso 1 calc R .
C6 C -0.0328(3) 0.1433(2) -0.1659(2) 0.0730(9) Uani 1 d . .
H6A H -0.0511(9) 0.1074(7) -0.2035(7) 0.088 Uiso 1 calc R .
H6B H 0.0460(4) 0.1322(10) -0.1337(2) 0.088 Uiso 1 calc R .
H6C H -0.0245(12) 0.1879(3) -0.1896(8) 0.088 Uiso 1 calc R .
C7 C -0.1516(4) 0.0773(2) -0.0789(2) 0.0856(11) Uani 1 d . .
H7A H -0.1641(21) 0.0397(2) -0.1147(2) 0.103 Uiso 1 calc R .
H7B H -0.2230(12) 0.0790(4) -0.0517(10) 0.103 Uiso 1 calc R .
H7C H -0.0737(8) 0.0695(6) -0.0446(9) 0.103 Uiso 1 calc R .
C8 C -0.1813(3) 0.36461(14) 0.0429(2) 0.0596(7) Uani 1 d . .
C9 C -0.0846(4) 0.4213(2) 0.0544(4) 0.205(4) Uani 1 d . .
H9A H -0.1212(15) 0.4620(9) 0.0745(25) 0.246 Uiso 1 calc R .
H9B H -0.0582(33) 0.4332(17) 0.0074(6) 0.246 Uiso 1 calc R .
H9C H -0.0114(20) 0.4057(9) 0.0889(20) 0.246 Uiso 1 calc R .
C10 C -0.2166(9) 0.3457(3) 0.1173(3) 0.230(5) Uani 1 d . .
H10A H -0.2786(41) 0.3083(22) 0.1111(5) 0.276 Uiso 1 calc R .
H10B H -0.2529(55) 0.3860(9) 0.1383(15) 0.276 Uiso 1 calc R .
H10C H -0.1412(11) 0.3307(29) 0.1503(10) 0.276 Uiso 1 calc R .
C11 C -0.2971(4) 0.3956(2) -0.0044(3) 0.137(2) Uani 1 d . .
H11A H -0.3640(11) 0.3608(6) -0.0128(14) 0.165 Uiso 1 calc R .
H11B H -0.2750(8) 0.4104(14) -0.0516(7) 0.165 Uiso 1 calc R .
H11C H -0.3267(18) 0.4353(10) 0.0210(8) 0.165 Uiso 1 calc R .
N3 N 0.2744(2) 0.12862(11) 0.17485(12) 0.0529(6) Uani 1 d . .
N4 N 0.1414(2) 0.13668(11) 0.16374(12) 0.0513(6) Uani 1 d . .
C12 C 0.3046(2) 0.08268(12) 0.23065(14) 0.0437(6) Uani 1 d . .
C13 C 0.1925(2) 0.06003(12) 0.25559(13) 0.0436(6) Uani 1 d . .
H13 H 0.1859(2) 0.02782(12) 0.29356(13) 0.052 Uiso 1 calc R .
C14 C 0.0938(2) 0.09538(12) 0.21217(13) 0.0397(6) Uani 1 d . .
C15 C 0.4424(2) 0.06085(14) 0.25849(15) 0.0513(7) Uani 1 d . .
C16 C 0.5308(3) 0.1248(2) 0.2670(2) 0.0677(8) Uani 1 d . .
H16A H 0.6164(4) 0.1103(2) 0.2875(9) 0.081 Uiso 1 calc R .
H16B H 0.5003(10) 0.1582(4) 0.3001(8) 0.081 Uiso 1 calc R .
H16C H 0.5313(13) 0.1461(6) 0.2189(2) 0.081 Uiso 1 calc R .
C17 C 0.4890(3) 0.0093(2) 0.2050(2) 0.0752(9) Uani 1 d . .
H17A H 0.4338(11) -0.0312(5) 0.1996(8) 0.090 Uiso 1 calc R .
H17B H 0.5752(7) -0.0051(8) 0.2244(6) 0.090 Uiso 1 calc R .
H17C H 0.4877(17) 0.0312(4) 0.1571(4) 0.090 Uiso 1 calc R .
C18 C 0.4506(3) 0.0257(2) 0.3349(2) 0.0799(10) Uani 1 d . .
H18A H 0.3996(15) -0.0164(6) 0.3302(3) 0.096 Uiso 1 calc R .
H18B H 0.4188(18) 0.0574(4) 0.3692(3) 0.096 Uiso 1 calc R .
H18C H 0.5384(4) 0.0140(10) 0.3534(5) 0.096 Uiso 1 calc R .
C19 C -0.0498(2) 0.09463(13) 0.21412(14) 0.0469(6) Uani 1 d . .
C20 C -0.0807(3) 0.0442(2) 0.2738(2) 0.1017(13) Uani 1 d . .
H20A H -0.1719(4) 0.0436(10) 0.2740(9) 0.122 Uiso 1 calc R .
H20B H -0.0377(18) 0.0592(7) 0.3220(3) 0.122 Uiso 1 calc R .
H20C H -0.0522(20) -0.0022(3) 0.2634(7) 0.122 Uiso 1 calc R .
C21 C -0.0922(3) 0.1673(2) 0.2323(3) 0.1047(14) Uani 1 d . .
H21A H -0.1837(4) 0.1678(4) 0.2309(13) 0.126 Uiso 1 calc R .
H21B H -0.0693(21) 0.2001(3) 0.1961(8) 0.126 Uiso 1 calc R .
H21C H -0.0507(17) 0.1805(5) 0.2814(6) 0.126 Uiso 1 calc R .
C22 C -0.1201(3) 0.0720(3) 0.1395(2) 0.1097(15) Uani 1 d . .
H22A H -0.2104(4) 0.0690(13) 0.1418(4) 0.132 Uiso 1 calc R .
H22B H -0.0890(17) 0.0268(6) 0.1268(7) 0.132 Uiso 1 calc R .
H22C H -0.1060(19) 0.1058(7) 0.1021(3) 0.132 Uiso 1 calc R .
C23 C 0.2045(4) 0.3227(2) 0.2052(2) 0.1013(12) Uani 1 d . .
H23A H 0.1179(6) 0.3303(13) 0.1809(2) 0.122 Uiso 1 calc R .
H23B H 0.2330(14) 0.3628(8) 0.2357(9) 0.122 Uiso 1 calc R .
H23C H 0.2075(18) 0.2815(5) 0.2362(9) 0.122 Uiso 1 calc R .
C24 C 0.4179(4) 0.3025(2) 0.1865(2) 0.1022(13) Uani 1 d . .
H24A H 0.4184(5) 0.2658(8) 0.2231(9) 0.123 Uiso 1 calc R .
H24B H 0.4488(9) 0.3454(4) 0.2110(11) 0.123 Uiso 1 calc R .
H24C H 0.4726(6) 0.2894(12) 0.1509(3) 0.123 Uiso 1 calc R .
N5 N 0.2890(2) 0.31278(12) 0.14824(13) 0.0624(6) Uani 1 d . .
C25 C 0.2752(4) 0.3731(2) 0.0981(2) 0.0847(10) Uani 1 d . .
H25A H 0.3130(4) 0.4141(2) 0.1251(2) 0.102 Uiso 1 calc R .
H25B H 0.1845(4) 0.3826(2) 0.0825(2) 0.102 Uiso 1 calc R .
C26 C 0.3382(4) 0.3620(2) 0.0300(2) 0.0885(11) Uani 1 d . .
H26A H 0.3328(4) 0.4052(2) 0.0010(2) 0.106 Uiso 1 calc R .
H26B H 0.4284(4) 0.3515(2) 0.0457(2) 0.106 Uiso 1 calc R .
N6 N 0.2786(3) 0.30435(13) -0.01822(14) 0.0671(7) Uani 1 d . .
C27 C 0.1688(4) 0.3298(2) -0.0722(2) 0.0966(12) Uani 1 d . .
H27A H 0.1065(10) 0.3510(11) -0.0455(2) 0.116 Uiso 1 calc R .
H27B H 0.1301(14) 0.2910(3) -0.1014(9) 0.116 Uiso 1 calc R .
H27C H 0.1982(5) 0.3640(9) -0.1048(8) 0.116 Uiso 1 calc R .
C28 C 0.3718(4) 0.2704(2) -0.0592(2) 0.0849(10) Uani 1 d . .
H28A H 0.4571(4) 0.2745(2) -0.0301(2) 0.102 Uiso 1 calc R .
H28B H 0.3723(4) 0.2948(2) -0.1063(2) 0.102 Uiso 1 calc R .
C29 C 0.3419(4) 0.1936(2) -0.0748(2) 0.0875(11) Uani 1 d . .
H29A H 0.2571(4) 0.1894(2) -0.1044(2) 0.105 Uiso 1 calc R .
H29B H 0.4037(4) 0.1742(2) -0.1040(2) 0.105 Uiso 1 calc R .
N7 N 0.3459(2) 0.15301(13) -0.00588(13) 0.0669(7) Uani 1 d . .
C30 C 0.4772(4) 0.1481(2) 0.0351(2) 0.1010(12) Uani 1 d . .
H30A H 0.5097(9) 0.1945(2) 0.0476(11) 0.121 Uiso 1 calc R .
H30B H 0.5313(6) 0.1251(11) 0.0043(6) 0.121 Uiso 1 calc R .
H30C H 0.4767(5) 0.1215(11) 0.0802(7) 0.121 Uiso 1 calc R .
C31 C 0.2961(4) 0.0819(2) -0.0216(2) 0.1052(13) Uani 1 d . .
H31A H 0.2104(10) 0.0845(2) -0.0490(13) 0.126 Uiso 1 calc R .
H31B H 0.2946(23) 0.0573(5) 0.0247(2) 0.126 Uiso 1 calc R .
H31C H 0.3504(15) 0.0571(5) -0.0509(12) 0.126 Uiso 1 calc R .

loop_
_atom_type_symbol
_atom_type_description
_atom_type_scat_dispersion_real
_atom_type_scat_dispersion_imag
_atom_type_scat_source
C C 0.0033 0.0016 'International Tables Vol C Tables 4.2.6.8 and 6.1.1.4'
H H 0.0000 0.0000 'International Tables Vol C Tables 4.2.6.8 and 6.1.1.4'
N N 0.0061 0.0033 'International Tables Vol C Tables 4.2.6.8 and 6.1.1.4'
Ca Ca 0.2262 0.3064 'International Tables Vol C Tables 4.2.6.8 and 6.1.1.4'

loop_
_geom_angle_atom_site_label_1
_geom_angle_atom_site_label_2
_geom_angle_atom_site_label_3
_geom_angle
_geom_angle_site_symmetry_1
_geom_angle_site_symmetry_3
_geom_angle_publ_flag
N4 Ca1 N1 101.42(7) . . ?
N4 Ca1 N2 102.06(7) . . ?
N1 Ca1 N2 33.70(6) . . ?
N4 Ca1 N3 33.03(7) . . ?
N1 Ca1 N3 130.78(7) . . ?
N2 Ca1 N3 134.42(7) . . ?
N4 Ca1 N5 99.99(8) . . ?
N1 Ca1 N5 128.37(7) . . ?
N2 Ca1 N5 95.90(7) . . ?
N3 Ca1 N5 88.59(8) . . ?
N4 Ca1 N7 110.35(8) . . ?
N1 Ca1 N7 104.31(8) . . ?
N2 Ca1 N7 132.40(8) . . ?
N3 Ca1 N7 86.22(7) . . ?
N5 Ca1 N7 111.17(8) . . ?
N4 Ca1 N6 168.11(8) . . ?
N1 Ca1 N6 90.15(7) . . ?
N2 Ca1 N6 86.03(8) . . ?
N3 Ca1 N6 137.01(8) . . ?
N5 Ca1 N6 70.23(8) . . ?
N7 Ca1 N6 68.72(8) . . ?
C1 N1 N2 107.8(2) . . ?
C1 N1 Ca1 175.2(2) . . ?
N2 N1 Ca1 76.30(12) . . ?
C3 N2 N1 107.7(2) . . ?
C3 N2 Ca1 176.6(2) . . ?
N1 N2 Ca1 70.00(12) . . ?
N1 C1 C2 109.4(2) . . ?
N1 C1 C4 122.1(2) . . ?
C2 C1 C4 128.5(2) . . ?
C1 C2 C3 106.2(2) . . ?
N2 C3 C2 108.8(2) . . ?
N2 C3 C8 123.5(2) . . ?
C2 C3 C8 127.6(2) . . ?
C1 C4 C7 109.7(2) . . ?
C1 C4 C5 109.8(2) . . ?
C7 C4 C5 110.2(3) . . ?
C1 C4 C6 110.0(2) . . ?
C7 C4 C6 109.7(3) . . ?
C5 C4 C6 107.4(2) . . ?
C9 C8 C10 108.1(4) . . ?
C9 C8 C3 112.8(3) . . ?
C10 C8 C3 109.7(3) . . ?
C9 C8 C11 106.1(4) . . ?
C10 C8 C11 108.3(4) . . ?
C3 C8 C11 111.7(2) . . ?
C12 N3 N4 107.3(2) . . ?
C12 N3 Ca1 172.1(2) . . ?
N4 N3 Ca1 64.87(12) . . ?
C14 N4 N3 108.3(2) . . ?
C14 N4 Ca1 169.5(2) . . ?
N3 N4 Ca1 82.10(13) . . ?
N3 C12 C13 109.3(2) . . ?
N3 C12 C15 122.2(2) . . ?
C13 C12 C15 128.4(2) . . ?
C14 C13 C12 105.5(2) . . ?
N4 C14 C13 109.6(2) . . ?
N4 C14 C19 119.9(2) . . ?
C13 C14 C19 130.5(2) . . ?
C17 C15 C12 110.7(2) . . ?
C17 C15 C16 109.2(2) . . ?
C12 C15 C16 110.7(2) . . ?
C17 C15 C18 108.4(2) . . ?
C12 C15 C18 109.7(2) . . ?
C16 C15 C18 108.0(2) . . ?
C22 C19 C21 109.8(3) . . ?
C22 C19 C20 109.2(3) . . ?
C21 C19 C20 108.8(3) . . ?
C22 C19 C14 109.7(2) . . ?
C21 C19 C14 109.1(2) . . ?
C20 C19 C14 110.3(2) . . ?
C24 N5 C25 113.7(3) . . ?
C24 N5 C23 108.0(3) . . ?
C25 N5 C23 108.7(3) . . ?
C24 N5 Ca1 117.2(2) . . ?
C25 N5 Ca1 105.0(2) . . ?
C23 N5 Ca1 103.5(2) . . ?
N5 C25 C26 112.7(3) . . ?
N6 C26 C25 112.8(3) . . ?
C28 N6 C27 109.2(3) . . ?
C28 N6 C26 111.5(3) . . ?
C27 N6 C26 111.4(3) . . ?
C28 N6 Ca1 110.2(2) . . ?
C27 N6 Ca1 106.7(2) . . ?
C26 N6 Ca1 107.6(2) . . ?
N6 C28 C29 112.5(3) . . ?
N7 C29 C28 111.9(3) . . ?
C31 N7 C29 111.1(3) . . ?
C31 N7 C30 108.7(3) . . ?
C29 N7 C30 111.4(3) . . ?
C31 N7 Ca1 104.7(2) . . ?
C29 N7 Ca1 106.9(2) . . ?
C30 N7 Ca1 113.8(2) . . ?

loop_
_geom_bond_atom_site_label_1
_geom_bond_atom_site_label_2
_geom_bond_distance
_geom_bond_site_symmetry_2
_geom_bond_publ_flag
Ca1 N4 2.311(2) . ?
Ca1 N1 2.354(2) . ?
Ca1 N2 2.434(2) . ?
Ca1 N3 2.529(2) . ?
Ca1 N5 2.539(2) . ?
Ca1 N7 2.581(3) . ?
Ca1 N6 2.666(2) . ?
N1 C1 1.341(3) . ?
N1 N2 1.390(3) . ?
N2 C3 1.347(3) . ?
C1 C2 1.376(4) . ?
C1 C4 1.517(3) . ?
C2 C3 1.388(3) . ?
C3 C8 1.503(4) . ?
C4 C7 1.524(4) . ?
C4 C5 1.526(4) . ?
C4 C6 1.525(4) . ?
C8 C9 1.476(5) . ?
C8 C10 1.492(5) . ?
C8 C11 1.497(5) . ?
N3 C12 1.334(3) . ?
N3 N4 1.392(3) . ?
N4 C14 1.330(3) . ?
C12 C13 1.395(3) . ?
C12 C15 1.518(3) . ?
C13 C14 1.376(3) . ?
C14 C19 1.519(3) . ?
C15 C17 1.511(4) . ?
C15 C16 1.524(4) . ?
C15 C18 1.523(4) . ?
C19 C22 1.496(4) . ?
C19 C21 1.503(4) . ?
C19 C20 1.515(4) . ?
C23 N5 1.473(4) . ?
C24 N5 1.439(4) . ?
N5 C25 1.454(4) . ?
C25 C26 1.500(5) . ?
C26 N6 1.477(4) . ?
N6 C28 1.466(4) . ?
N6 C27 1.474(4) . ?
C28 C29 1.512(5) . ?
C29 N7 1.460(4) . ?
N7 C31 1.462(4) . ?
N7 C30 1.467(4) . ?
